data_4117618
loop_
_publ_author_name
'Tomohiro Agou'
'Yusuke Sugiyama'
'Takahiro Sasamori'
'Heisuke Sakai'
'Yukio Furukawa'
'Nozomi Takagi'
'Jing-Dong Guo'
'Shigeru Nagase'
'Daisuke Hashizume'
'Norihiro Tokitoh'

_publ_contact_author_address
;Institute for Chemical Resarch,
Kyoto University,
Gokasho, Uji,
Kyoto 611-0011,
Japan
;
_publ_contact_author_email tokitoh@boc.kuicr.kyoto-u.ac.jp
_publ_contact_author_fax +81-774-38-3209
_publ_contact_author_name 'Tokitoh, Norihiro'
_publ_contact_author_phone +81-774-38-3200
_publ_section_title
;
 Synthesis of Kinetically Stabilized 1,2-Dihydrodisilenes
;
_journal_name_full 'Journal of the American Chemical Society'
_journal_page_first 4120
_journal_page_last 4123
_journal_paper_doi 10.1021/ja300694p
_journal_volume 134
_journal_year 2012
_chemical_formula_moiety 'C40 H84 Si10'
_chemical_formula_sum 'C40 H84 Si10'
_chemical_formula_weight 845.97
_chemical_name_systematic
; 
 ? 
;
_space_group_IT_number 2
_symmetry_cell_setting triclinic
_symmetry_Int_Tables_number 2
_symmetry_space_group_name_Hall '-P 1'
_symmetry_space_group_name_H-M 'P -1'
_atom_sites_solution_hydrogens geom
_atom_sites_solution_primary direct
_atom_sites_solution_secondary difmap
_audit_creation_method SHELXL-97
_cell_angle_alpha 73.449(10)
_cell_angle_beta 76.985(10)
_cell_angle_gamma 65.272(8)
_cell_formula_units_Z 2
_cell_length_a 12.692(3)
_cell_length_b 12.756(2)
_cell_length_c 19.255(4)
_cell_measurement_temperature 93(2)
_cell_measurement_theta_max 27.50
_cell_measurement_theta_min 1.78
_cell_volume 2694.0(10)
_computing_cell_refinement CrystalClear
_computing_data_collection CrystalClear
_computing_data_reduction CrystalClear
_computing_molecular_graphics
;
Yadokari-XG 2009 (Wakita Nemoto et al., 2009)
;
_computing_publication_material 'Yadokari-XG 2009 (Wakita, Nemoto et al., 2009)'
_computing_structure_refinement 'SHELXL-97 (Sheldrick, 1997)'
_computing_structure_solution 'SHELXS-97 (Sheldrick, 1990)'
_diffrn_ambient_temperature 93(2)
_diffrn_detector_area_resol_mean 7.31
_diffrn_measured_fraction_theta_full 0.982
_diffrn_measured_fraction_theta_max 0.982
_diffrn_measurement_device_type 'Rigaku Mercury'
_diffrn_measurement_method \w
_diffrn_radiation_monochromator graphite
_diffrn_radiation_source 'fine-focus sealed tube'
_diffrn_radiation_type MoK\a
_diffrn_radiation_wavelength 0.71075
_diffrn_reflns_av_R_equivalents 0.0235
_diffrn_reflns_av_sigmaI/netI 0.0399
_diffrn_reflns_limit_h_max 16
_diffrn_reflns_limit_h_min -16
_diffrn_reflns_limit_k_max 16
_diffrn_reflns_limit_k_min -16
_diffrn_reflns_limit_l_max 25
_diffrn_reflns_limit_l_min -25
_diffrn_reflns_number 26694
_diffrn_reflns_theta_full 27.50
_diffrn_reflns_theta_max 27.50
_diffrn_reflns_theta_min 1.78
_exptl_absorpt_coefficient_mu 0.268
_exptl_absorpt_correction_T_max 0.9239
_exptl_absorpt_correction_T_min 0.8776
_exptl_absorpt_correction_type multi-scan
_exptl_absorpt_process_details 'Jacobson, R. (1998) Private communication'
_exptl_crystal_colour colorless
_exptl_crystal_density_diffrn 1.043
_exptl_crystal_description prism
_exptl_crystal_F_000 928
_exptl_crystal_size_max 0.50
_exptl_crystal_size_mid 0.40
_exptl_crystal_size_min 0.30
_refine_diff_density_max 0.587
_refine_diff_density_min -0.396
_refine_diff_density_rms 0.063
_refine_ls_extinction_method none
_refine_ls_goodness_of_fit_ref 1.065
_refine_ls_hydrogen_treatment mixed
_refine_ls_matrix_type full
_refine_ls_number_parameters 523
_refine_ls_number_reflns 12150
_refine_ls_number_restraints 0
_refine_ls_restrained_S_all 1.065
_refine_ls_R_factor_all 0.0507
_refine_ls_R_factor_gt 0.0434
_refine_ls_shift/su_max 0.001
_refine_ls_shift/su_mean 0.000
_refine_ls_structure_factor_coef Fsqd
_refine_ls_weighting_details 'calc w=1/[\s^2^(Fo^2^)+(0.0644P)^2^+0.7015P] where P=(Fo^2^+2Fc^2^)/3'
_refine_ls_weighting_scheme calc
_refine_ls_wR_factor_gt 0.1112
_refine_ls_wR_factor_ref 0.1205
_reflns_number_gt 10478
_reflns_number_total 12150
_reflns_threshold_expression >2sigma(I)
_cod_data_source_file ja300694p_si_004.cif
_cod_data_source_block 100401
_cod_original_cell_volume 2694.1(9)
_cod_original_sg_symbol_Hall '-p 1'
_cod_database_code 4117618

loop_
_symmetry_equiv_pos_as_xyz
'x, y, z'
'-x, -y, -z'

loop_
_atom_site_label
_atom_site_type_symbol
_atom_site_fract_x
_atom_site_fract_y
_atom_site_fract_z
_atom_site_U_iso_or_equiv
_atom_site_adp_type
_atom_site_occupancy
_atom_site_symmetry_multiplicity
_atom_site_calc_flag
_atom_site_refinement_flags
Si1 Si 0.33762(4) 0.88026(4) 0.27530(2) 0.01639(11) Uani 1 1 d .
H28 H 0.2504(18) 0.9552(18) 0.2277(11) 0.022(5) Uiso 1 1 d .
Si2 Si 0.69993(4) 0.36693(4) 0.22105(3) 0.02005(11) Uani 1 1 d .
Si3 Si 0.57795(4) 0.89730(4) 0.29364(3) 0.02078(11) Uani 1 1 d .
Si4 Si -0.00233(4) 0.82924(4) 0.43603(3) 0.01873(11) Uani 1 1 d .
Si5 Si 0.42897(4) 0.69269(4) 0.24497(2) 0.01565(10) Uani 1 1 d .
H30 H 0.3425(18) 0.6480(18) 0.2750(11) 0.024(5) Uiso 1 1 d .
H29 H 0.5160(18) 0.6256(18) 0.2906(11) 0.025(5) Uiso 1 1 d .
Si6 Si 0.34160(4) 1.12670(4) 0.28005(3) 0.02142(11) Uani 1 1 d .
Si7 Si 0.16416(4) 0.71620(4) 0.13782(3) 0.01902(11) Uani 1 1 d .
Si8 Si 0.83226(4) 0.54316(4) 0.13434(3) 0.01886(11) Uani 1 1 d .
Si9 Si 0.20920(4) 0.57511(4) 0.46633(3) 0.01949(11) Uani 1 1 d .
Si10 Si 0.22970(4) 0.95061(4) 0.06169(3) 0.02050(11) Uani 1 1 d .
C8 C 0.68922(14) 0.52407(15) 0.17679(9) 0.0170(3) Uani 1 1 d .
H33 H 0.6682(19) 0.560(2) 0.2195(12) 0.031(6) Uiso 1 1 d .
C1 C 0.59247(14) 0.58603(14) 0.12795(9) 0.0164(3) Uani 1 1 d .
C21 C 0.29020(14) 0.85625(14) 0.37471(9) 0.0161(3) Uani 1 1 d .
C2 C 0.47846(14) 0.66479(14) 0.14941(9) 0.0160(3) Uani 1 1 d .
C3 C 0.61731(15) 0.56151(16) 0.05838(9) 0.0203(3) Uani 1 1 d .
H7 H 0.6899(18) 0.5099(18) 0.0445(11) 0.019(5) Uiso 1 1 d .
C22 C 0.23250(14) 0.79935(15) 0.43351(9) 0.0170(3) Uani 1 1 d .
C27 C 0.16028(14) 0.73823(15) 0.42166(9) 0.0169(3) Uani 1 1 d .
H32 H 0.1748(17) 0.7344(18) 0.3710(11) 0.021(5) Uiso 1 1 d .
C28 C 0.41319(14) 0.95955(15) 0.30741(9) 0.0173(3) Uani 1 1 d .
C4 C 0.53430(16) 0.61193(17) 0.01031(9) 0.0222(4) Uani 1 1 d .
H6 H 0.5548(19) 0.5924(19) -0.0365(12) 0.028(6) Uiso 1 1 d .
C7 C 0.26865(14) 0.79495(15) 0.12048(9) 0.0175(3) Uani 1 1 d .
H31 H 0.2608(17) 0.8109(17) 0.1677(11) 0.020(5) Uiso 1 1 d .
C5 C 0.42268(15) 0.68831(16) 0.03114(9) 0.0210(4) Uani 1 1 d .
H5 H 0.3624(17) 0.7214(17) -0.0024(11) 0.019(5) Uiso 1 1 d .
C6 C 0.39349(14) 0.71512(15) 0.10022(9) 0.0173(3) Uani 1 1 d .
C23 C 0.24748(16) 0.80057(16) 0.50303(9) 0.0217(4) Uani 1 1 d .
H27 H 0.2122(19) 0.7609(19) 0.5450(12) 0.028(6) Uiso 1 1 d .
C12 C 0.89755(17) 0.55383(19) 0.20873(11) 0.0284(4) Uani 1 1 d .
H34 H 0.9730 0.5610 0.1890 0.043 Uiso 1 1 calc R
H35 H 0.9090 0.4826 0.2477 0.043 Uiso 1 1 calc R
H36 H 0.8448 0.6234 0.2284 0.043 Uiso 1 1 calc R
C29 C 0.62954(17) 0.88116(19) 0.19682(11) 0.0300(4) Uani 1 1 d .
H37 H 0.7147 0.8573 0.1878 0.045 Uiso 1 1 calc R
H38 H 0.5928 0.9568 0.1638 0.045 Uiso 1 1 calc R
H39 H 0.6082 0.8209 0.1882 0.045 Uiso 1 1 calc R
C35 C -0.03410(17) 0.96855(16) 0.36392(10) 0.0263(4) Uani 1 1 d .
H40 H -0.1163 1.0203 0.3726 0.039 Uiso 1 1 calc R
H41 H -0.0186 0.9495 0.3159 0.039 Uiso 1 1 calc R
H42 H 0.0159 1.0089 0.3656 0.039 Uiso 1 1 calc R
C24 C 0.35984(15) 0.91211(15) 0.38396(9) 0.0177(3) Uani 1 1 d .
C13 C 0.80339(17) 0.68259(17) 0.06248(10) 0.0256(4) Uani 1 1 d .
H43 H 0.8750 0.6990 0.0466 0.038 Uiso 1 1 calc R
H44 H 0.7418 0.7482 0.0824 0.038 Uiso 1 1 calc R
H45 H 0.7783 0.6736 0.0207 0.038 Uiso 1 1 calc R
C25 C 0.31760(17) 0.85405(17) 0.51258(10) 0.0239(4) Uani 1 1 d .
H25 H 0.3268(18) 0.8511(18) 0.5609(12) 0.027(5) Uiso 1 1 d .
H26 H 0.425(2) 0.947(2) 0.4602(13) 0.037(6) Uiso 1 1 d .
C26 C 0.37452(16) 0.91144(16) 0.45342(10) 0.0218(4) Uani 1 1 d .
C38 C 0.18281(17) 1.17849(17) 0.27052(12) 0.0303(4) Uani 1 1 d .
H46 H 0.1447 1.2632 0.2700 0.045 Uiso 1 1 calc R
H47 H 0.1457 1.1349 0.3117 0.045 Uiso 1 1 calc R
H48 H 0.1751 1.1644 0.2248 0.045 Uiso 1 1 calc R
C32 C 0.17832(18) 0.49885(18) 0.40807(11) 0.0298(4) Uani 1 1 d .
H49 H 0.2231 0.5084 0.3597 0.045 Uiso 1 1 calc R
H50 H 0.0947 0.5337 0.4031 0.045 Uiso 1 1 calc R
H51 H 0.2010 0.4146 0.4308 0.045 Uiso 1 1 calc R
C18 C 0.35176(18) 0.99843(18) 0.05863(11) 0.0297(4) Uani 1 1 d .
H52 H 0.4232 0.9490 0.0330 0.045 Uiso 1 1 calc R
H53 H 0.3649 0.9901 0.1085 0.045 Uiso 1 1 calc R
H54 H 0.3311 1.0813 0.0328 0.045 Uiso 1 1 calc R
C33 C 0.13321(17) 0.54720(17) 0.56084(10) 0.0251(4) Uani 1 1 d .
H55 H 0.1593 0.4619 0.5810 0.038 Uiso 1 1 calc R
H56 H 0.0486 0.5803 0.5594 0.038 Uiso 1 1 calc R
H57 H 0.1519 0.5848 0.5917 0.038 Uiso 1 1 calc R
C9 C 0.7346(2) 0.27359(18) 0.15352(11) 0.0313(4) Uani 1 1 d .
H58 H 0.8091 0.2702 0.1238 0.047 Uiso 1 1 calc R
H59 H 0.6725 0.3080 0.1219 0.047 Uiso 1 1 calc R
H60 H 0.7404 0.1936 0.1795 0.047 Uiso 1 1 calc R
C14 C 0.94350(16) 0.41873(17) 0.09266(11) 0.0273(4) Uani 1 1 d .
H61 H 0.9124 0.4111 0.0530 0.041 Uiso 1 1 calc R
H62 H 0.9616 0.3450 0.1299 0.041 Uiso 1 1 calc R
H63 H 1.0148 0.4348 0.0733 0.041 Uiso 1 1 calc R
C10 C 0.55726(19) 0.36942(18) 0.27536(12) 0.0342(5) Uani 1 1 d .
H64 H 0.4955 0.4087 0.2433 0.051 Uiso 1 1 calc R
H65 H 0.5389 0.4126 0.3140 0.051 Uiso 1 1 calc R
H66 H 0.5626 0.2882 0.2972 0.051 Uiso 1 1 calc R
C36 C -0.04753(17) 0.86399(18) 0.52855(10) 0.0279(4) Uani 1 1 d .
H67 H 0.0024 0.8997 0.5366 0.042 Uiso 1 1 calc R
H68 H -0.0396 0.7911 0.5656 0.042 Uiso 1 1 calc R
H69 H -0.1291 0.9195 0.5320 0.042 Uiso 1 1 calc R
C39 C 0.41290(19) 1.18560(18) 0.19016(11) 0.0319(4) Uani 1 1 d .
H70 H 0.3729 1.2717 0.1770 0.048 Uiso 1 1 calc R
H71 H 0.4079 1.1503 0.1526 0.048 Uiso 1 1 calc R
H72 H 0.4951 1.1657 0.1938 0.048 Uiso 1 1 calc R
C19 C 0.08980(17) 1.05172(17) 0.10400(11) 0.0283(4) Uani 1 1 d .
H73 H 0.0946 1.0413 0.1558 0.042 Uiso 1 1 calc R
H74 H 0.0247 1.0329 0.0993 0.042 Uiso 1 1 calc R
H75 H 0.0769 1.1338 0.0790 0.042 Uiso 1 1 calc R
C34 C 0.36998(17) 0.51293(18) 0.46989(12) 0.0326(5) Uani 1 1 d .
H76 H 0.3871 0.5456 0.5044 0.049 Uiso 1 1 calc R
H77 H 0.4098 0.5338 0.4212 0.049 Uiso 1 1 calc R
H78 H 0.3976 0.4267 0.4859 0.049 Uiso 1 1 calc R
C40 C 0.34931(19) 1.19457(18) 0.35207(12) 0.0319(4) Uani 1 1 d .
H79 H 0.4308 1.1666 0.3607 0.048 Uiso 1 1 calc R
H80 H 0.3028 1.1718 0.3974 0.048 Uiso 1 1 calc R
H81 H 0.3183 1.2808 0.3358 0.048 Uiso 1 1 calc R
C37 C -0.09144(16) 0.75047(17) 0.42527(11) 0.0267(4) Uani 1 1 d .
H82 H -0.0769 0.6769 0.4625 0.040 Uiso 1 1 calc R
H83 H -0.0695 0.7323 0.3766 0.040 Uiso 1 1 calc R
H84 H -0.1746 0.8010 0.4310 0.040 Uiso 1 1 calc R
C20 C 0.2104(2) 0.96454(19) -0.03431(11) 0.0330(5) Uani 1 1 d .
H85 H 0.1858 1.0478 -0.0597 0.049 Uiso 1 1 calc R
H86 H 0.1507 0.9346 -0.0341 0.049 Uiso 1 1 calc R
H87 H 0.2846 0.9185 -0.0595 0.049 Uiso 1 1 calc R
C15 C 0.24278(18) 0.55443(17) 0.17327(12) 0.0302(4) Uani 1 1 d .
H88 H 0.1884 0.5140 0.1833 0.045 Uiso 1 1 calc R
H89 H 0.2737 0.5425 0.2184 0.045 Uiso 1 1 calc R
H90 H 0.3074 0.5221 0.1367 0.045 Uiso 1 1 calc R
C30 C 0.64442(18) 0.99055(18) 0.31406(12) 0.0322(4) Uani 1 1 d .
H91 H 0.7297 0.9544 0.3044 0.048 Uiso 1 1 calc R
H92 H 0.6218 0.9958 0.3655 0.048 Uiso 1 1 calc R
H93 H 0.6163 1.0700 0.2830 0.048 Uiso 1 1 calc R
C11 C 0.81392(19) 0.29698(18) 0.28494(11) 0.0332(5) Uani 1 1 d .
H94 H 0.8122 0.2203 0.3130 0.050 Uiso 1 1 calc R
H95 H 0.7981 0.3484 0.3184 0.050 Uiso 1 1 calc R
H96 H 0.8911 0.2856 0.2569 0.050 Uiso 1 1 calc R
C16 C 0.1037(2) 0.7312(2) 0.05447(11) 0.0376(5) Uani 1 1 d .
H97 H 0.1680 0.7055 0.0162 0.056 Uiso 1 1 calc R
H98 H 0.0538 0.8140 0.0375 0.056 Uiso 1 1 calc R
H99 H 0.0574 0.6819 0.0659 0.056 Uiso 1 1 calc R
C17 C 0.04245(18) 0.7773(2) 0.20814(12) 0.0330(5) Uani 1 1 d .
H100 H -0.0014 0.8611 0.1889 0.049 Uiso 1 1 calc R
H101 H 0.0746 0.7686 0.2521 0.049 Uiso 1 1 calc R
H102 H -0.0098 0.7341 0.2203 0.049 Uiso 1 1 calc R
C31 C 0.63636(17) 0.74951(17) 0.35598(11) 0.0287(4) Uani 1 1 d .
H103 H 0.5986 0.6991 0.3513 0.043 Uiso 1 1 calc R
H104 H 0.6202 0.7592 0.4065 0.043 Uiso 1 1 calc R
H105 H 0.7209 0.7127 0.3429 0.043 Uiso 1 1 calc R

loop_
_atom_site_aniso_label
_atom_site_aniso_U_11
_atom_site_aniso_U_22
_atom_site_aniso_U_33
_atom_site_aniso_U_23
_atom_site_aniso_U_13
_atom_site_aniso_U_12
Si1 0.0167(2) 0.0157(2) 0.0161(2) -0.00296(17) -0.00147(17) -0.00596(18)
Si2 0.0220(2) 0.0160(2) 0.0199(2) -0.00226(18) -0.00062(18) -0.00703(19)
Si3 0.0167(2) 0.0188(2) 0.0263(2) -0.00297(19) -0.00157(18) -0.00786(19)
Si4 0.0172(2) 0.0168(2) 0.0209(2) -0.00311(18) -0.00089(18) -0.00649(19)
Si5 0.0163(2) 0.0150(2) 0.0152(2) -0.00292(17) -0.00178(16) -0.00584(18)
Si6 0.0215(2) 0.0151(2) 0.0252(2) -0.00365(19) 0.00061(19) -0.00687(19)
Si7 0.0175(2) 0.0225(3) 0.0191(2) -0.00583(19) -0.00127(18) -0.00916(19)
Si8 0.0160(2) 0.0183(2) 0.0207(2) -0.00335(18) -0.00085(17) -0.00617(19)
Si9 0.0174(2) 0.0163(2) 0.0234(2) -0.00223(19) -0.00138(18) -0.00699(19)
Si10 0.0192(2) 0.0197(3) 0.0209(2) -0.00048(19) -0.00517(18) -0.00689(19)
C8 0.0155(8) 0.0165(8) 0.0181(8) -0.0037(6) -0.0015(6) -0.0055(6)
C1 0.0162(8) 0.0150(8) 0.0181(7) -0.0008(6) -0.0012(6) -0.0084(6)
C21 0.0150(7) 0.0144(8) 0.0178(7) -0.0044(6) -0.0008(6) -0.0044(6)
C2 0.0172(8) 0.0158(8) 0.0159(7) -0.0029(6) -0.0001(6) -0.0085(6)
C3 0.0163(8) 0.0206(9) 0.0217(8) -0.0075(7) 0.0024(6) -0.0053(7)
C22 0.0156(7) 0.0157(8) 0.0198(8) -0.0040(6) -0.0012(6) -0.0066(6)
C27 0.0175(8) 0.0184(8) 0.0157(7) -0.0036(6) 0.0002(6) -0.0088(7)
C28 0.0182(8) 0.0157(8) 0.0175(8) -0.0027(6) -0.0002(6) -0.0075(6)
C4 0.0252(9) 0.0249(9) 0.0173(8) -0.0064(7) 0.0001(7) -0.0103(7)
C7 0.0158(8) 0.0190(8) 0.0165(7) -0.0028(6) -0.0019(6) -0.0062(7)
C5 0.0204(8) 0.0241(9) 0.0180(8) -0.0033(7) -0.0036(6) -0.0081(7)
C6 0.0176(8) 0.0174(8) 0.0173(7) -0.0019(6) -0.0011(6) -0.0087(7)
C23 0.0245(9) 0.0248(9) 0.0172(8) -0.0014(7) 0.0004(7) -0.0142(8)
C12 0.0249(9) 0.0328(11) 0.0320(10) -0.0070(8) -0.0050(8) -0.0147(8)
C29 0.0243(9) 0.0317(11) 0.0297(10) -0.0077(8) 0.0054(8) -0.0100(8)
C35 0.0283(10) 0.0182(9) 0.0271(9) -0.0015(7) -0.0037(7) -0.0059(8)
C24 0.0176(8) 0.0160(8) 0.0194(8) -0.0033(6) -0.0005(6) -0.0074(6)
C13 0.0241(9) 0.0221(9) 0.0268(9) -0.0011(7) 0.0004(7) -0.0097(7)
C25 0.0277(9) 0.0314(10) 0.0167(8) -0.0060(7) -0.0028(7) -0.0146(8)
C26 0.0225(9) 0.0245(9) 0.0242(9) -0.0070(7) -0.0018(7) -0.0140(7)
C38 0.0243(10) 0.0210(10) 0.0408(11) -0.0061(8) -0.0038(8) -0.0043(8)
C32 0.0359(11) 0.0231(10) 0.0334(10) -0.0101(8) 0.0035(8) -0.0153(8)
C18 0.0305(10) 0.0274(10) 0.0321(10) 0.0032(8) -0.0060(8) -0.0169(8)
C33 0.0281(9) 0.0214(9) 0.0250(9) 0.0006(7) -0.0027(7) -0.0125(8)
C9 0.0411(12) 0.0253(10) 0.0305(10) -0.0084(8) -0.0004(8) -0.0158(9)
C14 0.0207(9) 0.0263(10) 0.0292(10) -0.0073(8) 0.0043(7) -0.0064(8)
C10 0.0361(11) 0.0246(10) 0.0384(11) -0.0038(9) 0.0089(9) -0.0168(9)
C36 0.0273(10) 0.0266(10) 0.0249(9) -0.0068(8) 0.0044(7) -0.0085(8)
C39 0.0332(11) 0.0222(10) 0.0334(10) 0.0020(8) 0.0001(8) -0.0111(8)
C19 0.0244(9) 0.0218(9) 0.0333(10) -0.0036(8) -0.0077(8) -0.0031(8)
C34 0.0209(9) 0.0267(10) 0.0417(11) 0.0015(9) -0.0046(8) -0.0062(8)
C40 0.0373(11) 0.0260(10) 0.0383(11) -0.0127(9) 0.0028(9) -0.0174(9)
C37 0.0206(9) 0.0262(10) 0.0338(10) -0.0008(8) -0.0058(7) -0.0118(8)
C20 0.0425(12) 0.0306(11) 0.0240(9) 0.0024(8) -0.0091(8) -0.0149(9)
C15 0.0275(10) 0.0264(10) 0.0395(11) -0.0054(9) -0.0041(8) -0.0142(8)
C30 0.0260(10) 0.0285(11) 0.0467(12) -0.0059(9) -0.0076(9) -0.0146(8)
C11 0.0406(12) 0.0247(10) 0.0288(10) 0.0035(8) -0.0123(9) -0.0090(9)
C16 0.0391(12) 0.0606(15) 0.0272(10) -0.0051(10) -0.0078(9) -0.0332(11)
C17 0.0278(10) 0.0372(12) 0.0390(11) -0.0178(9) 0.0118(8) -0.0189(9)
C31 0.0240(9) 0.0228(10) 0.0369(10) 0.0004(8) -0.0097(8) -0.0081(8)

loop_
_atom_type_symbol
_atom_type_description
_atom_type_scat_dispersion_real
_atom_type_scat_dispersion_imag
_atom_type_scat_source
C C 0.0033 0.0016 'International Tables Vol C Tables 4.2.6.8 and 6.1.1.4'
H H 0.0000 0.0000 'International Tables Vol C Tables 4.2.6.8 and 6.1.1.4'
Si Si 0.0817 0.0704 'International Tables Vol C Tables 4.2.6.8 and 6.1.1.4'

loop_
_geom_angle_atom_site_label_1
_geom_angle_atom_site_label_2
_geom_angle_atom_site_label_3
_geom_angle
C21 Si1 C28 77.99(7)
C21 Si1 C24 37.11(7)
C28 Si1 C24 40.98(6)
C21 Si1 Si5 107.36(6)
C28 Si1 Si5 126.01(6)
C24 Si1 Si5 122.12(5)
C21 Si1 H28 117.7(8)
C28 Si1 H28 115.5(8)
C24 Si1 H28 127.4(8)
Si5 Si1 H28 108.8(8)
C9 Si2 C10 106.98(10)
C9 Si2 C11 109.64(10)
C10 Si2 C11 108.04(10)
C9 Si2 C8 113.22(9)
C10 Si2 C8 109.69(8)
C11 Si2 C8 109.14(9)
C31 Si3 C29 109.18(10)
C31 Si3 C30 105.74(9)
C29 Si3 C30 108.62(10)
C31 Si3 C28 110.37(8)
C29 Si3 C28 109.01(8)
C30 Si3 C28 113.81(9)
C36 Si4 C35 110.34(9)
C36 Si4 C37 108.32(9)
C35 Si4 C37 107.42(9)
C36 Si4 C27 111.38(8)
C35 Si4 C27 107.75(8)
C37 Si4 C27 111.56(8)
C2 Si5 Si1 125.67(6)
C2 Si5 H30 106.9(8)
Si1 Si5 H30 100.1(8)
C2 Si5 H29 111.9(8)
Si1 Si5 H29 106.3(8)
H30 Si5 H29 103.3(12)
C39 Si6 C40 109.85(10)
C39 Si6 C38 106.73(10)
C40 Si6 C38 106.57(10)
C39 Si6 C28 111.40(9)
C40 Si6 C28 109.78(9)
C38 Si6 C28 112.36(8)
C16 Si7 C17 109.72(11)
C16 Si7 C15 106.89(11)
C17 Si7 C15 109.13(10)
C16 Si7 C7 113.46(9)
C17 Si7 C7 108.13(9)
C15 Si7 C7 109.45(8)
C13 Si8 C14 108.19(9)
C13 Si8 C12 109.25(9)
C14 Si8 C12 107.27(9)
C13 Si8 C8 109.82(8)
C14 Si8 C8 114.91(9)
C12 Si8 C8 107.27(8)
C34 Si9 C32 108.26(10)
C34 Si9 C33 109.11(9)
C32 Si9 C33 109.61(9)
C34 Si9 C27 109.23(9)
C32 Si9 C27 108.05(9)
C33 Si9 C27 112.48(8)
C20 Si10 C18 107.91(10)
C20 Si10 C19 107.45(10)
C18 Si10 C19 110.03(10)
C20 Si10 C7 114.82(9)
C18 Si10 C7 107.22(8)
C19 Si10 C7 109.36(8)
C1 C8 Si8 114.61(11)
C1 C8 Si2 110.58(12)
Si8 C8 Si2 116.24(9)
C1 C8 H33 110.1(13)
Si8 C8 H33 101.8(13)
Si2 C8 H33 102.2(13)
C3 C1 C2 118.71(15)
C3 C1 C8 117.38(15)
C2 C1 C8 123.90(15)
C22 C21 C24 122.57(15)
C22 C21 Si1 146.12(13)
C24 C21 Si1 90.62(11)
C6 C2 C1 119.26(15)
C6 C2 Si5 117.55(12)
C1 C2 Si5 122.82(12)
C4 C3 C1 121.75(16)
C4 C3 H7 119.0(12)
C1 C3 H7 119.3(12)
C21 C22 C23 116.09(15)
C21 C22 C27 121.21(15)
C23 C22 C27 122.69(15)
C22 C27 Si9 114.42(11)
C22 C27 Si4 111.70(12)
Si9 C27 Si4 116.42(9)
C22 C27 H32 108.4(12)
Si9 C27 H32 100.5(12)
Si4 C27 H32 103.9(12)
C24 C28 Si3 114.00(11)
C24 C28 Si6 111.22(11)
Si3 C28 Si6 115.17(9)
C24 C28 Si1 83.53(10)
Si3 C28 Si1 116.34(9)
Si6 C28 Si1 112.58(9)
C3 C4 C5 119.78(16)
C3 C4 H6 119.0(13)
C5 C4 H6 121.2(13)
C6 C7 Si7 111.59(12)
C6 C7 Si10 112.20(11)
Si7 C7 Si10 119.85(9)
C6 C7 H31 109.9(12)
Si7 C7 H31 101.4(12)
Si10 C7 H31 100.3(12)
C4 C5 C6 120.60(16)
C4 C5 H5 119.7(11)
C6 C5 H5 119.7(11)
C5 C6 C2 119.90(15)
C5 C6 C7 117.74(15)
C2 C6 C7 122.32(15)
C25 C23 C22 121.64(16)
C25 C23 H27 118.8(13)
C22 C23 H27 119.5(13)
Si8 C12 H34 109.5
Si8 C12 H35 109.5
H34 C12 H35 109.5
Si8 C12 H36 109.5
H34 C12 H36 109.5
H35 C12 H36 109.5
Si3 C29 H37 109.5
Si3 C29 H38 109.5
H37 C29 H38 109.5
Si3 C29 H39 109.5
H37 C29 H39 109.5
H38 C29 H39 109.5
Si4 C35 H40 109.5
Si4 C35 H41 109.5
H40 C35 H41 109.5
Si4 C35 H42 109.5
H40 C35 H42 109.5
H41 C35 H42 109.5
C26 C24 C21 120.49(15)
C26 C24 C28 131.83(16)
C21 C24 C28 107.58(14)
C26 C24 Si1 170.30(13)
C21 C24 Si1 52.27(9)
C28 C24 Si1 55.49(8)
Si8 C13 H43 109.5
Si8 C13 H44 109.5
H43 C13 H44 109.5
Si8 C13 H45 109.5
H43 C13 H45 109.5
H44 C13 H45 109.5
C23 C25 C26 121.92(16)
C23 C25 H25 118.7(13)
C26 C25 H25 119.3(13)
C24 C26 C25 117.28(16)
C24 C26 H26 120.9(14)
C25 C26 H26 121.7(14)
Si6 C38 H46 109.5
Si6 C38 H47 109.5
H46 C38 H47 109.5
Si6 C38 H48 109.5
H46 C38 H48 109.5
H47 C38 H48 109.5
Si9 C32 H49 109.5
Si9 C32 H50 109.5
H49 C32 H50 109.5
Si9 C32 H51 109.5
H49 C32 H51 109.5
H50 C32 H51 109.5
Si10 C18 H52 109.5
Si10 C18 H53 109.5
H52 C18 H53 109.5
Si10 C18 H54 109.5
H52 C18 H54 109.5
H53 C18 H54 109.5
Si9 C33 H55 109.5
Si9 C33 H56 109.5
H55 C33 H56 109.5
Si9 C33 H57 109.5
H55 C33 H57 109.5
H56 C33 H57 109.5
Si2 C9 H58 109.5
Si2 C9 H59 109.5
H58 C9 H59 109.5
Si2 C9 H60 109.5
H58 C9 H60 109.5
H59 C9 H60 109.5
Si8 C14 H61 109.5
Si8 C14 H62 109.5
H61 C14 H62 109.5
Si8 C14 H63 109.5
H61 C14 H63 109.5
H62 C14 H63 109.5
Si2 C10 H64 109.5
Si2 C10 H65 109.5
H64 C10 H65 109.5
Si2 C10 H66 109.5
H64 C10 H66 109.5
H65 C10 H66 109.5
Si4 C36 H67 109.5
Si4 C36 H68 109.5
H67 C36 H68 109.5
Si4 C36 H69 109.5
H67 C36 H69 109.5
H68 C36 H69 109.5
Si6 C39 H70 109.5
Si6 C39 H71 109.5
H70 C39 H71 109.5
Si6 C39 H72 109.5
H70 C39 H72 109.5
H71 C39 H72 109.5
Si10 C19 H73 109.5
Si10 C19 H74 109.5
H73 C19 H74 109.5
Si10 C19 H75 109.5
H73 C19 H75 109.5
H74 C19 H75 109.5
Si9 C34 H76 109.5
Si9 C34 H77 109.5
H76 C34 H77 109.5
Si9 C34 H78 109.5
H76 C34 H78 109.5
H77 C34 H78 109.5
Si6 C40 H79 109.5
Si6 C40 H80 109.5
H79 C40 H80 109.5
Si6 C40 H81 109.5
H79 C40 H81 109.5
H80 C40 H81 109.5
Si4 C37 H82 109.5
Si4 C37 H83 109.5
H82 C37 H83 109.5
Si4 C37 H84 109.5
H82 C37 H84 109.5
H83 C37 H84 109.5
Si10 C20 H85 109.5
Si10 C20 H86 109.5
H85 C20 H86 109.5
Si10 C20 H87 109.5
H85 C20 H87 109.5
H86 C20 H87 109.5
Si7 C15 H88 109.5
Si7 C15 H89 109.5
H88 C15 H89 109.5
Si7 C15 H90 109.5
H88 C15 H90 109.5
H89 C15 H90 109.5
Si3 C30 H91 109.5
Si3 C30 H92 109.5
H91 C30 H92 109.5
Si3 C30 H93 109.5
H91 C30 H93 109.5
H92 C30 H93 109.5
Si2 C11 H94 109.5
Si2 C11 H95 109.5
H94 C11 H95 109.5
Si2 C11 H96 109.5
H94 C11 H96 109.5
H95 C11 H96 109.5
Si7 C16 H97 109.5
Si7 C16 H98 109.5
H97 C16 H98 109.5
Si7 C16 H99 109.5
H97 C16 H99 109.5
H98 C16 H99 109.5
Si7 C17 H100 109.5
Si7 C17 H101 109.5
H100 C17 H101 109.5
Si7 C17 H102 109.5
H100 C17 H102 109.5
H101 C17 H102 109.5
Si3 C31 H103 109.5
Si3 C31 H104 109.5
H103 C31 H104 109.5
Si3 C31 H105 109.5
H103 C31 H105 109.5
H104 C31 H105 109.5

loop_
_geom_bond_atom_site_label_1
_geom_bond_atom_site_label_2
_geom_bond_distance
Si1 C21 1.8496(17)
Si1 C28 1.9393(18)
Si1 C24 2.3385(18)
Si1 Si5 2.3623(8)
Si1 H28 1.43(2)
Si2 C9 1.868(2)
Si2 C10 1.869(2)
Si2 C11 1.871(2)
Si2 C8 1.9010(18)
Si3 C31 1.867(2)
Si3 C29 1.872(2)
Si3 C30 1.881(2)
Si3 C28 1.8855(18)
Si4 C36 1.864(2)
Si4 C35 1.8696(19)
Si4 C37 1.8726(19)
Si4 C27 1.8987(18)
Si5 C2 1.8900(17)
Si5 H30 1.38(2)
Si5 H29 1.39(2)
Si6 C39 1.871(2)
Si6 C40 1.870(2)
Si6 C38 1.875(2)
Si6 C28 1.8984(18)
Si7 C16 1.860(2)
Si7 C17 1.865(2)
Si7 C15 1.871(2)
Si7 C7 1.8983(18)
Si8 C13 1.8689(19)
Si8 C14 1.8701(19)
Si8 C12 1.870(2)
Si8 C8 1.9004(18)
Si9 C34 1.864(2)
Si9 C32 1.870(2)
Si9 C33 1.8699(19)
Si9 C27 1.8960(18)
Si10 C20 1.868(2)
Si10 C18 1.872(2)
Si10 C19 1.874(2)
Si10 C7 1.9024(18)
C8 C1 1.517(2)
C8 H33 0.99(2)
C1 C3 1.399(2)
C1 C2 1.423(2)
C21 C22 1.396(2)
C21 C24 1.411(2)
C2 C6 1.417(2)
C3 C4 1.383(2)
C3 H7 0.91(2)
C22 C23 1.399(2)
C22 C27 1.515(2)
C27 H32 0.96(2)
C28 C24 1.544(2)
C4 C5 1.389(3)
C4 H6 0.95(2)
C7 C6 1.516(2)
C7 H31 0.96(2)
C5 C6 1.398(2)
C5 H5 0.99(2)
C23 C25 1.394(3)
C23 H27 0.95(2)
C12 H34 0.9800
C12 H35 0.9800
C12 H36 0.9800
C29 H37 0.9800
C29 H38 0.9800
C29 H39 0.9800
C35 H40 0.9800
C35 H41 0.9800
C35 H42 0.9800
C24 C26 1.388(2)
C13 H43 0.9800
C13 H44 0.9800
C13 H45 0.9800
C25 C26 1.397(3)
C25 H25 0.95(2)
C26 H26 0.97(2)
C38 H46 0.9800
C38 H47 0.9800
C38 H48 0.9800
C32 H49 0.9800
C32 H50 0.9800
C32 H51 0.9800
C18 H52 0.9800
C18 H53 0.9800
C18 H54 0.9800
C33 H55 0.9800
C33 H56 0.9800
C33 H57 0.9800
C9 H58 0.9800
C9 H59 0.9800
C9 H60 0.9800
C14 H61 0.9800
C14 H62 0.9800
C14 H63 0.9800
C10 H64 0.9800
C10 H65 0.9800
C10 H66 0.9800
C36 H67 0.9800
C36 H68 0.9800
C36 H69 0.9800
C39 H70 0.9800
C39 H71 0.9800
C39 H72 0.9800
C19 H73 0.9800
C19 H74 0.9800
C19 H75 0.9800
C34 H76 0.9800
C34 H77 0.9800
C34 H78 0.9800
C40 H79 0.9800
C40 H80 0.9800
C40 H81 0.9800
C37 H82 0.9800
C37 H83 0.9800
C37 H84 0.9800
C20 H85 0.9800
C20 H86 0.9800
C20 H87 0.9800
C15 H88 0.9800
C15 H89 0.9800
C15 H90 0.9800
C30 H91 0.9800
C30 H92 0.9800
C30 H93 0.9800
C11 H94 0.9800
C11 H95 0.9800
C11 H96 0.9800
C16 H97 0.9800
C16 H98 0.9800
C16 H99 0.9800
C17 H100 0.9800
C17 H101 0.9800
C17 H102 0.9800
C31 H103 0.9800
C31 H104 0.9800
C31 H105 0.9800

loop_
_geom_torsion_atom_site_label_1
_geom_torsion_atom_site_label_2
_geom_torsion_atom_site_label_3
_geom_torsion_atom_site_label_4
_geom_torsion
C21 Si1 Si5 C2 172.41(8)
C28 Si1 Si5 C2 -100.01(9)
C24 Si1 Si5 C2 -149.80(8)
C13 Si8 C8 C1 25.19(15)
C14 Si8 C8 C1 -97.03(14)
C12 Si8 C8 C1 143.81(13)
C13 Si8 C8 Si2 156.24(10)
C14 Si8 C8 Si2 34.02(13)
C12 Si8 C8 Si2 -85.14(11)
C9 Si2 C8 C1 60.94(14)
C10 Si2 C8 C1 -58.46(15)
C11 Si2 C8 C1 -176.64(12)
C9 Si2 C8 Si8 -71.97(12)
C10 Si2 C8 Si8 168.62(10)
C11 Si2 C8 Si8 50.44(12)
Si8 C8 C1 C3 53.75(19)
Si2 C8 C1 C3 -79.98(17)
Si8 C8 C1 C2 -127.65(15)
Si2 C8 C1 C2 98.62(17)
C28 Si1 C21 C22 -172.7(2)
C24 Si1 C21 C22 -169.1(3)
Si5 Si1 C21 C22 -48.4(2)
C28 Si1 C21 C24 -3.62(10)
Si5 Si1 C21 C24 120.66(9)
C3 C1 C2 C6 0.5(2)
C8 C1 C2 C6 -178.07(15)
C3 C1 C2 Si5 173.37(13)
C8 C1 C2 Si5 -5.2(2)
Si1 Si5 C2 C6 -57.02(15)
Si1 Si5 C2 C1 130.01(12)
C2 C1 C3 C4 0.2(3)
C8 C1 C3 C4 178.84(16)
C24 C21 C22 C23 0.0(2)
Si1 C21 C22 C23 166.97(18)
C24 C21 C22 C27 -178.82(15)
Si1 C21 C22 C27 -11.8(3)
C21 C22 C27 Si9 121.56(15)
C23 C22 C27 Si9 -57.2(2)
C21 C22 C27 Si4 -103.47(16)
C23 C22 C27 Si4 77.80(18)
C34 Si9 C27 C22 -30.29(15)
C32 Si9 C27 C22 -147.85(12)
C33 Si9 C27 C22 91.02(13)
C34 Si9 C27 Si4 -163.06(10)
C32 Si9 C27 Si4 79.38(11)
C33 Si9 C27 Si4 -41.75(12)
C36 Si4 C27 C22 -56.38(14)
C35 Si4 C27 C22 64.77(13)
C37 Si4 C27 C22 -177.55(12)
C36 Si4 C27 Si9 77.61(12)
C35 Si4 C27 Si9 -161.24(9)
C37 Si4 C27 Si9 -43.56(12)
C31 Si3 C28 C24 25.54(15)
C29 Si3 C28 C24 145.44(13)
C30 Si3 C28 C24 -93.15(14)
C31 Si3 C28 Si6 155.86(10)
C29 Si3 C28 Si6 -84.24(11)
C30 Si3 C28 Si6 37.17(13)
C31 Si3 C28 Si1 -69.21(12)
C29 Si3 C28 Si1 50.69(12)
C30 Si3 C28 Si1 172.09(10)
C39 Si6 C28 C24 176.05(12)
C40 Si6 C28 C24 54.15(14)
C38 Si6 C28 C24 -64.25(14)
C39 Si6 C28 Si3 44.40(13)
C40 Si6 C28 Si3 -77.50(11)
C38 Si6 C28 Si3 164.10(10)
C39 Si6 C28 Si1 -92.20(11)
C40 Si6 C28 Si1 145.91(9)
C38 Si6 C28 Si1 27.50(12)
C21 Si1 C28 C24 3.33(9)
Si5 Si1 C28 C24 -99.53(9)
C21 Si1 C28 Si3 116.95(10)
C24 Si1 C28 Si3 113.62(13)
Si5 Si1 C28 Si3 14.09(12)
C21 Si1 C28 Si6 -107.00(9)
C24 Si1 C28 Si6 -110.33(13)
Si5 Si1 C28 Si6 150.14(5)
C1 C3 C4 C5 -0.6(3)
C16 Si7 C7 C6 -89.49(14)
C17 Si7 C7 C6 148.56(13)
C15 Si7 C7 C6 29.79(14)
C16 Si7 C7 Si10 44.59(14)
C17 Si7 C7 Si10 -77.36(12)
C15 Si7 C7 Si10 163.87(10)
C20 Si10 C7 C6 72.85(15)
C18 Si10 C7 C6 -47.03(14)
C19 Si10 C7 C6 -166.31(12)
C20 Si10 C7 Si7 -60.98(13)
C18 Si10 C7 Si7 179.14(10)
C19 Si10 C7 Si7 59.87(12)
C3 C4 C5 C6 0.2(3)
C4 C5 C6 C2 0.4(3)
C4 C5 C6 C7 -177.42(16)
C1 C2 C6 C5 -0.8(2)
Si5 C2 C6 C5 -174.04(13)
C1 C2 C6 C7 176.95(15)
Si5 C2 C6 C7 3.7(2)
Si7 C7 C6 C5 72.13(17)
Si10 C7 C6 C5 -65.57(18)
Si7 C7 C6 C2 -105.67(16)
Si10 C7 C6 C2 116.63(15)
C21 C22 C23 C25 -1.0(3)
C27 C22 C23 C25 177.81(17)
C22 C21 C24 C26 0.6(3)
Si1 C21 C24 C26 -172.19(15)
C22 C21 C24 C28 177.45(15)
Si1 C21 C24 C28 4.67(13)
C22 C21 C24 Si1 172.79(19)
Si3 C28 C24 C26 55.9(2)
Si6 C28 C24 C26 -76.4(2)
Si1 C28 C24 C26 171.88(19)
Si3 C28 C24 C21 -120.48(13)
Si6 C28 C24 C21 107.27(14)
Si1 C28 C24 C21 -4.48(12)
Si3 C28 C24 Si1 -116.00(12)
Si6 C28 C24 Si1 111.75(11)
C21 Si1 C24 C26 44.0(8)
C28 Si1 C24 C26 -141.4(8)
Si5 Si1 C24 C26 -31.7(8)
C28 Si1 C24 C21 174.60(15)
Si5 Si1 C24 C21 -75.78(11)
C21 Si1 C24 C28 -174.60(15)
Si5 Si1 C24 C28 109.62(9)
C22 C23 C25 C26 1.4(3)
C21 C24 C26 C25 -0.2(3)
C28 C24 C26 C25 -176.17(17)
Si1 C24 C26 C25 -39.8(9)
C23 C25 C26 C24 -0.8(3)

loop_
_cod_related_entry_id
_cod_related_entry_database
_cod_related_entry_code
1 ChemSpider 30660603
